data_7016594
loop_
_publ_author_name
'Qiu, Renhua'
'Yin, Shuangfeng'
'Song, Xingxing'
'Meng, Zhengong'
'Qiu, Yimiao'
'Tan, Nianyuan'
'Xu, Xinhua'
'Luo, Shenglian'
'Dai, Feng-Rong'
'Au, Chak-Tong'
'Wong, Wai-Yeung'

_publ_section_title
;
 Effect of butterfly-shaped sulfur-bridged ligand and counter anions on
 the catalytic activity and diastereoselectivity of organobismuth
 complexes.
;
_journal_issue 37
_journal_name_full 'Dalton transactions (Cambridge, England : 2003)'
_journal_page_first 9482
_journal_page_last 9489
_journal_paper_doi 10.1039/c0dt01419b
_journal_volume 40
_journal_year 2011
_chemical_formula_sum 'C14 H12 Bi Cl S'
_chemical_formula_weight 456.73
_chemical_compound_source 'From data block wy1909wm'
_space_group_IT_number 2
_symmetry_cell_setting triclinic
_symmetry_space_group_name_Hall '-P 1'
_symmetry_space_group_name_H-M 'P -1'
_atom_sites_solution_hydrogens geom
_atom_sites_solution_primary direct
_atom_sites_solution_secondary difmap
_audit_creation_method SHELXL-97
_cell_angle_alpha 93.165(2)
_cell_angle_beta 93.3060(10)
_cell_angle_gamma 90.1870(10)
_cell_formula_units_Z 8
_cell_length_a 8.9590(6)
_cell_length_b 9.0096(6)
_cell_length_c 34.274(3)
_cell_measurement_reflns_used 13143
_cell_measurement_temperature 293(2)
_cell_measurement_theta_max 25.00
_cell_measurement_theta_min 2.31
_cell_volume 2757.6(4)
_computing_cell_refinement 'SAINT (Bruker, 1999)'
_computing_data_collection 'SMART (Bruker, 1998)'
_computing_data_reduction SAINT
_computing_structure_refinement 'SHELXL-97 (Sheldrick, 1997)'
_computing_structure_solution 'SHELXS-97 (Sheldrick, 1990)'
_diffrn_ambient_temperature 293(2)
_diffrn_measured_fraction_theta_full 0.962
_diffrn_measured_fraction_theta_max 0.962
_diffrn_measurement_device_type 'Smart CCD'
_diffrn_measurement_method '\w and \f scans'
_diffrn_radiation_monochromator graphite
_diffrn_radiation_source 'fine-focus sealed tube'
_diffrn_radiation_type MoK\a
_diffrn_radiation_wavelength 0.71073
_diffrn_reflns_av_R_equivalents 0.0316
_diffrn_reflns_av_sigmaI/netI 0.0659
_diffrn_reflns_limit_h_max 10
_diffrn_reflns_limit_h_min -10
_diffrn_reflns_limit_k_max 10
_diffrn_reflns_limit_k_min -10
_diffrn_reflns_limit_l_max 23
_diffrn_reflns_limit_l_min -40
_diffrn_reflns_number 13143
_diffrn_reflns_theta_full 25.00
_diffrn_reflns_theta_max 25.00
_diffrn_reflns_theta_min 2.31
_exptl_absorpt_coefficient_mu 13.106
_exptl_absorpt_correction_T_max 1.0000
_exptl_absorpt_correction_T_min 0.3954
_exptl_absorpt_correction_type multi-scan
_exptl_absorpt_process_details SADABS
_exptl_crystal_colour colorless
_exptl_crystal_density_diffrn 2.200
_exptl_crystal_density_method 'not measured'
_exptl_crystal_description block
_exptl_crystal_F_000 1696
_exptl_crystal_size_max 0.28
_exptl_crystal_size_mid 0.24
_exptl_crystal_size_min 0.22
_refine_diff_density_max 2.829
_refine_diff_density_min -2.213
_refine_diff_density_rms 0.230
_refine_ls_extinction_method none
_refine_ls_goodness_of_fit_ref 1.009
_refine_ls_hydrogen_treatment constr
_refine_ls_matrix_type full
_refine_ls_number_parameters 613
_refine_ls_number_reflns 9349
_refine_ls_number_restraints 0
_refine_ls_restrained_S_all 1.009
_refine_ls_R_factor_all 0.0714
_refine_ls_R_factor_gt 0.0569
_refine_ls_shift/su_max 0.001
_refine_ls_shift/su_mean 0.000
_refine_ls_structure_factor_coef Fsqd
_refine_ls_weighting_details 'calc w=1/[\s^2^(Fo^2^)+(0.0998P)^2^+15.6265P] where P=(Fo^2^+2Fc^2^)/3'
_refine_ls_weighting_scheme calc
_refine_ls_wR_factor_gt 0.1561
_refine_ls_wR_factor_ref 0.1641
_reflns_number_gt 7386
_reflns_number_total 9349
_reflns_threshold_expression >2sigma(I)
_cod_data_source_file c0dt01419b.txt
_cod_data_source_block wy1909wm
_cod_depositor_comments
;
The following automatic conversions were performed:

'_symmetry_cell_setting' value 'Triclinic' changed to 'triclinic'
according to /home/saulius/struct/CIF-dictionaries/cif_core.dic
dictionary named 'cif_core.dic' version 2.4.1 from 2010-06-29.

Automatic conversion script
Id: cif_fix_values 1715 2011-07-08 13:25:40Z adriana 
;
_cod_original_cell_volume 2757.6(3)
_cod_original_sg_symbol_H-M P-1
_cod_database_code 7016594

loop_
_symmetry_equiv_pos_as_xyz
'x, y, z'
'-x, -y, -z'

loop_
_atom_site_label
_atom_site_type_symbol
_atom_site_fract_x
_atom_site_fract_y
_atom_site_fract_z
_atom_site_U_iso_or_equiv
_atom_site_adp_type
_atom_site_occupancy
_atom_site_symmetry_multiplicity
_atom_site_calc_flag
_atom_site_refinement_flags
Bi1 Bi 0.19188(6) 0.27426(6) 0.372892(17) 0.03933(17) Uani 1 1 d .
Bi2 Bi 0.72489(6) 0.30590(6) 0.128965(17) 0.03952(16) Uani 1 1 d .
Bi3 Bi 0.22441(6) 0.24570(6) 0.128517(17) 0.03991(17) Uani 1 1 d .
Bi4 Bi 0.25444(6) 0.77448(6) 0.371640(18) 0.04192(17) Uani 1 1 d .
C1 C 0.1792(18) 0.4488(16) 0.4218(4) 0.042(3) Uani 1 1 d .
C2 C 0.310(3) 0.4936(19) 0.4441(5) 0.064(5) Uani 1 1 d .
H2 H 0.4002 0.4525 0.4372 0.077 Uiso 1 1 calc R
C3 C 0.311(3) 0.596(2) 0.4760(6) 0.086(7) Uani 1 1 d .
H3 H 0.3986 0.6248 0.4902 0.103 Uiso 1 1 calc R
C4 C 0.171(3) 0.653(2) 0.4854(7) 0.087(8) Uani 1 1 d .
H4 H 0.1672 0.7231 0.5062 0.105 Uiso 1 1 calc R
C5 C 0.037(3) 0.609(2) 0.4650(6) 0.074(6) Uani 1 1 d .
H5 H -0.0534 0.6463 0.4731 0.088 Uiso 1 1 calc R
C6 C 0.039(2) 0.5096(18) 0.4331(5) 0.058(5) Uani 1 1 d .
C7 C -0.099(2) 0.4679(18) 0.4119(5) 0.058(4) Uani 1 1 d .
H7A H -0.1110 0.5247 0.3887 0.069 Uiso 1 1 calc R
H7B H -0.1820 0.4920 0.4282 0.069 Uiso 1 1 calc R
C8 C -0.1850(18) 0.262(2) 0.3472(6) 0.070(6) Uani 1 1 d .
H8A H -0.1802 0.1614 0.3359 0.084 Uiso 1 1 calc R
H8B H -0.2892 0.2910 0.3471 0.084 Uiso 1 1 calc R
C9 C -0.0989(17) 0.3676(18) 0.3225(5) 0.051(4) Uani 1 1 d .
C10 C -0.185(2) 0.435(3) 0.2934(6) 0.076(6) Uani 1 1 d .
H10 H -0.2876 0.4183 0.2907 0.091 Uiso 1 1 calc R
C11 C -0.117(4) 0.529(3) 0.2681(7) 0.102(10) Uani 1 1 d .
H11 H -0.1744 0.5786 0.2495 0.123 Uiso 1 1 calc R
C12 C 0.039(3) 0.544(3) 0.2717(6) 0.094(8) Uani 1 1 d .
H12 H 0.0872 0.6019 0.2545 0.113 Uiso 1 1 calc R
C13 C 0.122(2) 0.4742(19) 0.3008(5) 0.057(4) Uani 1 1 d .
H13 H 0.2253 0.4862 0.3032 0.069 Uiso 1 1 calc R
C14 C 0.0535(17) 0.3892(17) 0.3254(4) 0.044(4) Uani 1 1 d .
C15 C 0.6033(17) 0.4400(15) 0.1746(4) 0.041(3) Uani 1 1 d .
C16 C 0.5169(18) 0.375(2) 0.2017(5) 0.056(4) Uani 1 1 d .
H16A H 0.5060 0.2725 0.2005 0.067 Uiso 1 1 calc R
C17 C 0.449(2) 0.457(3) 0.2296(6) 0.079(6) Uani 1 1 d .
H17A H 0.3931 0.4097 0.2474 0.095 Uiso 1 1 calc R
C18 C 0.461(2) 0.611(3) 0.2319(7) 0.081(7) Uani 1 1 d .
H18A H 0.4096 0.6667 0.2504 0.097 Uiso 1 1 calc R
C19 C 0.550(2) 0.683(2) 0.2062(5) 0.069(6) Uani 1 1 d .
H19A H 0.5573 0.7857 0.2077 0.082 Uiso 1 1 calc R
C20 C 0.6275(17) 0.5987(16) 0.1782(5) 0.044(4) Uani 1 1 d .
C21 C 0.727(2) 0.6749(19) 0.1542(5) 0.063(5) Uani 1 1 d .
H21A H 0.8276 0.6707 0.1661 0.076 Uiso 1 1 calc R
H21B H 0.6986 0.7787 0.1541 0.076 Uiso 1 1 calc R
C22 C 0.5329(19) 0.599(2) 0.0889(5) 0.063(5) Uani 1 1 d .
H22A H 0.4747 0.6089 0.1119 0.075 Uiso 1 1 calc R
H22B H 0.5094 0.6823 0.0729 0.075 Uiso 1 1 calc R
C23 C 0.4927(18) 0.454(2) 0.0658(5) 0.053(4) Uani 1 1 d .
C24 C 0.390(2) 0.453(3) 0.0336(6) 0.075(6) Uani 1 1 d .
H24A H 0.3475 0.5412 0.0257 0.090 Uiso 1 1 calc R
C25 C 0.352(2) 0.320(3) 0.0135(6) 0.084(7) Uani 1 1 d .
H25A H 0.2855 0.3196 -0.0084 0.100 Uiso 1 1 calc R
C26 C 0.410(2) 0.188(3) 0.0254(5) 0.065(5) Uani 1 1 d .
H26A H 0.3836 0.0993 0.0116 0.078 Uiso 1 1 calc R
C27 C 0.507(2) 0.188(2) 0.0575(5) 0.061(5) Uani 1 1 d .
H27A H 0.5458 0.0983 0.0654 0.074 Uiso 1 1 calc R
C28 C 0.5492(14) 0.3168(17) 0.0787(4) 0.040(3) Uani 1 1 d .
C29 C 0.0452(17) 0.219(2) 0.0783(5) 0.050(4) Uani 1 1 d .
C30 C 0.0101(17) 0.343(2) 0.0596(5) 0.061(5) Uani 1 1 d .
H30A H 0.0507 0.4354 0.0680 0.073 Uiso 1 1 calc R
C31 C -0.094(2) 0.325(3) 0.0255(6) 0.073(6) Uani 1 1 d .
H31A H -0.1256 0.4072 0.0119 0.088 Uiso 1 1 calc R
C32 C -0.147(2) 0.183(4) 0.0137(6) 0.090(8) Uani 1 1 d .
H32A H -0.2119 0.1713 -0.0085 0.108 Uiso 1 1 calc R
C33 C -0.107(2) 0.063(3) 0.0333(6) 0.072(6) Uani 1 1 d .
H33A H -0.1458 -0.0301 0.0250 0.086 Uiso 1 1 calc R
C34 C -0.0093(16) 0.078(2) 0.0654(5) 0.055(4) Uani 1 1 d .
C35 C 0.030(2) -0.062(2) 0.0860(5) 0.061(5) Uani 1 1 d .
H35A H 0.0059 -0.1482 0.0687 0.073 Uiso 1 1 calc R
H35B H -0.0280 -0.0673 0.1090 0.073 Uiso 1 1 calc R
C36 C 0.236(2) -0.1203(18) 0.1504(5) 0.056(4) Uani 1 1 d .
H36A H 0.2081 -0.2245 0.1496 0.067 Uiso 1 1 calc R
H36B H 0.3375 -0.1110 0.1619 0.067 Uiso 1 1 calc R
C37 C 0.1317(16) -0.0316(16) 0.1761(4) 0.040(3) Uani 1 1 d .
C38 C 0.0647(19) -0.109(2) 0.2046(5) 0.058(4) Uani 1 1 d .
H38A H 0.0795 -0.2103 0.2061 0.069 Uiso 1 1 calc R
C39 C -0.025(2) -0.032(2) 0.2311(6) 0.070(5) Uani 1 1 d .
H39A H -0.0738 -0.0842 0.2493 0.084 Uiso 1 1 calc R
C40 C -0.042(2) 0.112(2) 0.2305(5) 0.065(5) Uani 1 1 d .
H40A H -0.0961 0.1614 0.2496 0.078 Uiso 1 1 calc R
C41 C 0.022(2) 0.193(2) 0.2011(5) 0.058(5) Uani 1 1 d .
H41A H 0.0083 0.2954 0.2006 0.070 Uiso 1 1 calc R
C42 C 0.1039(15) 0.1187(16) 0.1730(5) 0.043(3) Uani 1 1 d .
C43 C 0.2873(19) 0.9474(16) 0.4205(5) 0.048(4) Uani 1 1 d .
C44 C 0.164(2) 0.9913(16) 0.4425(5) 0.056(4) Uani 1 1 d .
H44A H 0.0697 0.9517 0.4359 0.067 Uiso 1 1 calc R
C45 C 0.187(3) 1.096(2) 0.4745(6) 0.087(8) Uani 1 1 d .
H45A H 0.1038 1.1273 0.4877 0.105 Uiso 1 1 calc R
C46 C 0.322(3) 1.153(2) 0.4872(7) 0.086(7) Uani 1 1 d .
H46A H 0.3331 1.2181 0.5092 0.103 Uiso 1 1 calc R
C47 C 0.445(3) 1.109(2) 0.4659(6) 0.072(6) Uani 1 1 d .
H47A H 0.5390 1.1497 0.4732 0.087 Uiso 1 1 calc R
C48 C 0.431(2) 1.0042(17) 0.4337(5) 0.056(4) Uani 1 1 d .
C49 C 0.564(2) 0.962(2) 0.4117(5) 0.062(5) Uani 1 1 d .
H49A H 0.6540 0.9868 0.4278 0.074 Uiso 1 1 calc R
H49B H 0.5648 1.0185 0.3884 0.074 Uiso 1 1 calc R
C50 C 0.6130(18) 0.7637(18) 0.3466(6) 0.058(4) Uani 1 1 d .
H50A H 0.7184 0.7878 0.3460 0.069 Uiso 1 1 calc R
H50B H 0.5978 0.6640 0.3348 0.069 Uiso 1 1 calc R
C51 C 0.5257(18) 0.8689(16) 0.3230(5) 0.047(4) Uani 1 1 d .
C52 C 0.603(2) 0.942(2) 0.2932(5) 0.056(4) Uani 1 1 d .
H52A H 0.7048 0.9281 0.2912 0.067 Uiso 1 1 calc R
C53 C 0.527(2) 1.031(2) 0.2680(5) 0.064(5) Uani 1 1 d .
H53A H 0.5763 1.0810 0.2494 0.077 Uiso 1 1 calc R
C54 C 0.382(3) 1.045(2) 0.2709(5) 0.069(6) Uani 1 1 d .
H54A H 0.3299 1.0995 0.2524 0.083 Uiso 1 1 calc R
C55 C 0.3010(18) 0.9836(18) 0.2998(5) 0.049(4) Uani 1 1 d .
H55A H 0.1999 1.0040 0.3017 0.059 Uiso 1 1 calc R
C56 C 0.3757(16) 0.8904(15) 0.3260(4) 0.040(3) Uani 1 1 d .
Cl1 Cl 0.4399(4) 0.4017(5) 0.35361(16) 0.0695(13) Uani 1 1 d .
Cl2 Cl 0.5964(5) 0.0587(4) 0.14839(15) 0.0638(12) Uani 1 1 d .
Cl3 Cl 0.0927(6) 0.4982(4) 0.15039(15) 0.0662(12) Uani 1 1 d .
Cl4 Cl -0.0008(4) 0.9048(6) 0.35104(16) 0.0690(13) Uani 1 1 d .
S1 S -0.1062(5) 0.2685(5) 0.39728(15) 0.0593(11) Uani 1 1 d .
S2 S 0.7300(5) 0.6018(5) 0.10357(14) 0.0545(10) Uani 1 1 d .
S3 S 0.2327(5) -0.0592(4) 0.10079(13) 0.0520(10) Uani 1 1 d .
S4 S 0.5629(5) 0.7657(5) 0.39761(14) 0.0537(10) Uani 1 1 d .

loop_
_atom_site_aniso_label
_atom_site_aniso_U_11
_atom_site_aniso_U_22
_atom_site_aniso_U_33
_atom_site_aniso_U_23
_atom_site_aniso_U_13
_atom_site_aniso_U_12
Bi1 0.0381(3) 0.0310(3) 0.0493(4) 0.0048(2) 0.0026(2) 0.0077(2)
Bi2 0.0336(3) 0.0336(3) 0.0515(4) 0.0032(2) 0.0026(2) 0.0060(2)
Bi3 0.0337(3) 0.0346(3) 0.0515(4) 0.0056(2) 0.0011(2) -0.0045(2)
Bi4 0.0383(3) 0.0318(3) 0.0559(4) 0.0025(2) 0.0051(2) -0.0044(2)
C1 0.064(10) 0.040(8) 0.024(8) 0.007(6) -0.004(7) 0.005(7)
C2 0.101(15) 0.044(9) 0.048(11) -0.001(8) 0.008(10) -0.011(9)
C3 0.14(2) 0.063(13) 0.056(13) 0.021(11) -0.026(13) -0.020(13)
C4 0.14(2) 0.032(10) 0.097(18) -0.009(10) 0.047(17) -0.013(12)
C5 0.116(18) 0.039(10) 0.070(14) 0.010(9) 0.037(13) 0.003(11)
C6 0.072(12) 0.042(9) 0.063(12) 0.004(8) 0.029(9) -0.002(8)
C7 0.069(11) 0.050(10) 0.055(11) 0.001(8) 0.016(9) 0.015(8)
C8 0.036(9) 0.084(13) 0.084(14) -0.023(11) -0.022(8) 0.009(9)
C9 0.038(8) 0.049(9) 0.063(11) -0.016(8) -0.008(7) 0.011(7)
C10 0.069(13) 0.085(15) 0.066(14) -0.028(12) -0.024(10) 0.024(11)
C11 0.14(2) 0.104(19) 0.056(15) -0.004(13) -0.041(15) 0.062(18)
C12 0.14(2) 0.094(17) 0.047(13) 0.026(12) 0.008(14) 0.031(16)
C13 0.078(12) 0.051(10) 0.042(10) -0.006(8) 0.005(9) 0.004(9)
C14 0.049(8) 0.054(9) 0.029(8) 0.005(7) -0.001(6) 0.025(7)
C15 0.052(8) 0.030(7) 0.039(9) -0.003(6) 0.002(7) -0.005(6)
C16 0.048(9) 0.074(12) 0.047(10) 0.007(9) 0.006(7) 0.009(8)
C17 0.078(14) 0.092(16) 0.067(14) -0.026(12) 0.015(11) 0.001(12)
C18 0.060(12) 0.103(17) 0.077(15) -0.037(13) 0.011(11) 0.011(11)
C19 0.091(14) 0.068(12) 0.044(11) -0.013(9) -0.015(10) 0.045(11)
C20 0.050(9) 0.031(7) 0.050(10) -0.001(7) -0.014(7) 0.016(6)
C21 0.071(12) 0.044(9) 0.071(13) -0.009(9) -0.020(9) 0.007(8)
C22 0.058(10) 0.069(12) 0.063(12) 0.027(10) 0.002(9) 0.023(9)
C23 0.049(9) 0.076(12) 0.036(9) 0.018(8) 0.002(7) 0.000(8)
C24 0.062(11) 0.107(17) 0.061(13) 0.040(13) -0.003(10) -0.002(11)
C25 0.061(12) 0.14(2) 0.050(12) 0.018(14) -0.021(9) -0.033(13)
C26 0.051(10) 0.096(15) 0.046(11) -0.003(10) 0.001(8) -0.011(10)
C27 0.059(10) 0.087(14) 0.039(10) -0.003(9) 0.015(8) 0.003(10)
C28 0.028(7) 0.052(9) 0.040(9) 0.014(7) -0.004(6) 0.013(6)
C29 0.044(8) 0.068(11) 0.038(9) 0.008(8) 0.000(7) -0.001(8)
C30 0.036(8) 0.091(14) 0.061(12) 0.027(10) 0.008(8) 0.018(8)
C31 0.059(11) 0.110(18) 0.054(12) 0.016(12) 0.011(9) 0.017(12)
C32 0.059(12) 0.16(3) 0.045(12) 0.005(15) -0.007(9) 0.010(15)
C33 0.056(11) 0.094(15) 0.062(13) -0.025(12) 0.010(9) 0.008(11)
C34 0.027(7) 0.076(12) 0.058(11) -0.023(9) 0.010(7) -0.004(7)
C35 0.066(11) 0.060(11) 0.056(12) -0.001(9) 0.003(9) -0.010(9)
C36 0.065(10) 0.042(9) 0.062(12) 0.013(8) 0.005(8) 0.011(8)
C37 0.040(7) 0.036(7) 0.043(9) 0.002(6) -0.007(6) -0.009(6)
C38 0.061(10) 0.053(10) 0.061(12) 0.021(9) 0.003(8) -0.014(8)
C39 0.083(13) 0.078(14) 0.053(12) 0.012(10) 0.026(10) -0.019(11)
C40 0.077(12) 0.079(13) 0.040(10) -0.003(9) 0.009(9) 0.025(10)
C41 0.072(11) 0.054(10) 0.047(10) -0.019(8) 0.012(8) -0.020(9)
C42 0.030(7) 0.040(8) 0.059(10) -0.002(7) 0.004(6) 0.003(6)
C43 0.061(10) 0.037(8) 0.048(10) 0.017(7) 0.006(8) 0.007(7)
C44 0.069(11) 0.032(8) 0.068(12) 0.010(8) 0.016(9) 0.005(7)
C45 0.16(3) 0.057(12) 0.040(11) -0.002(10) 0.006(13) 0.043(15)
C46 0.13(2) 0.062(13) 0.064(15) -0.006(11) -0.026(14) 0.019(13)
C47 0.107(16) 0.045(10) 0.059(13) -0.007(9) -0.026(11) 0.002(10)
C48 0.080(12) 0.033(8) 0.056(11) 0.013(8) -0.012(9) -0.003(8)
C49 0.073(12) 0.058(11) 0.053(11) 0.014(9) -0.024(9) -0.017(9)
C50 0.043(9) 0.044(9) 0.084(13) -0.010(9) 0.009(8) 0.000(7)
C51 0.057(9) 0.032(7) 0.052(10) -0.010(7) 0.006(7) -0.031(7)
C52 0.052(9) 0.067(11) 0.050(11) 0.002(9) 0.004(8) -0.020(8)
C53 0.070(12) 0.077(13) 0.044(11) -0.007(9) 0.012(9) -0.022(10)
C54 0.111(17) 0.063(12) 0.033(10) 0.018(9) -0.027(10) -0.003(11)
C55 0.047(9) 0.056(10) 0.044(10) -0.004(8) 0.001(7) -0.007(7)
C56 0.048(8) 0.031(7) 0.040(9) -0.005(6) -0.008(6) 0.000(6)
Cl1 0.037(2) 0.063(3) 0.110(4) -0.003(3) 0.022(2) 0.0002(18)
Cl2 0.070(3) 0.0300(19) 0.092(4) 0.015(2) -0.001(2) 0.0010(18)
Cl3 0.078(3) 0.0282(19) 0.089(4) -0.007(2) -0.013(2) 0.0050(18)
Cl4 0.0286(18) 0.078(3) 0.099(4) -0.003(3) -0.002(2) 0.0015(18)
S1 0.055(2) 0.053(2) 0.073(3) 0.011(2) 0.019(2) -0.0001(19)
S2 0.051(2) 0.048(2) 0.066(3) 0.013(2) 0.004(2) -0.0028(18)
S3 0.053(2) 0.044(2) 0.060(3) -0.0054(19) 0.0146(19) 0.0020(17)
S4 0.053(2) 0.046(2) 0.062(3) 0.014(2) -0.0084(19) 0.0044(18)

loop_
_atom_type_symbol
_atom_type_description
_atom_type_scat_dispersion_real
_atom_type_scat_dispersion_imag
_atom_type_scat_source
C C 0.0033 0.0016 'International Tables Vol C Tables 4.2.6.8 and 6.1.1.4'
H H 0.0000 0.0000 'International Tables Vol C Tables 4.2.6.8 and 6.1.1.4'
S S 0.1246 0.1234 'International Tables Vol C Tables 4.2.6.8 and 6.1.1.4'
Cl Cl 0.1484 0.1585 'International Tables Vol C Tables 4.2.6.8 and 6.1.1.4'
Bi Bi -4.1077 10.2566 'International Tables Vol C Tables 4.2.6.8 and 6.1.1.4'

loop_
_geom_angle_atom_site_label_1
_geom_angle_atom_site_label_2
_geom_angle_atom_site_label_3
_geom_angle
C1 Bi1 C14 98.9(5)
C1 Bi1 Cl1 88.4(4)
C14 Bi1 Cl1 91.8(4)
C1 Bi1 S1 73.3(4)
C14 Bi1 S1 75.2(4)
Cl1 Bi1 S1 155.23(13)
C15 Bi2 C28 98.0(5)
C15 Bi2 Cl2 91.0(4)
C28 Bi2 Cl2 88.4(4)
C15 Bi2 S2 75.7(4)
C28 Bi2 S2 73.1(4)
Cl2 Bi2 S2 155.12(13)
C42 Bi3 C29 97.4(5)
C42 Bi3 Cl3 91.7(4)
C29 Bi3 Cl3 87.8(4)
C42 Bi3 S3 74.8(4)
C29 Bi3 S3 73.8(5)
Cl3 Bi3 S3 155.18(14)
C43 Bi4 C56 98.2(5)
C43 Bi4 Cl4 88.4(4)
C56 Bi4 Cl4 91.6(4)
C43 Bi4 S4 73.4(4)
C56 Bi4 S4 75.1(4)
Cl4 Bi4 S4 155.34(14)
C2 C1 C6 118.2(15)
C2 C1 Bi1 119.8(12)
C6 C1 Bi1 121.8(12)
C3 C2 C1 124(2)
C3 C2 H2 118.2
C1 C2 H2 118.2
C2 C3 C4 116(2)
C2 C3 H3 122.1
C4 C3 H3 122.1
C5 C4 C3 123(2)
C5 C4 H4 118.4
C3 C4 H4 118.4
C6 C5 C4 120(2)
C6 C5 H5 120.0
C4 C5 H5 120.0
C5 C6 C7 119.5(18)
C5 C6 C1 119(2)
C7 C6 C1 121.3(16)
C6 C7 S1 112.0(12)
C6 C7 H7A 109.2
S1 C7 H7A 109.2
C6 C7 H7B 109.2
S1 C7 H7B 109.2
H7A C7 H7B 107.9
C9 C8 S1 110.7(12)
C9 C8 H8A 109.5
S1 C8 H8A 109.5
C9 C8 H8B 109.5
S1 C8 H8B 109.5
H8A C8 H8B 108.1
C14 C9 C10 119.6(18)
C14 C9 C8 124.9(15)
C10 C9 C8 115.3(16)
C9 C10 C11 120(2)
C9 C10 H10 119.9
C11 C10 H10 119.9
C10 C11 C12 118(2)
C10 C11 H11 121.0
C12 C11 H11 121.0
C13 C12 C11 120(2)
C13 C12 H12 119.8
C11 C12 H12 119.8
C14 C13 C12 120(2)
C14 C13 H13 119.9
C12 C13 H13 119.9
C13 C14 C9 121.5(16)
C13 C14 Bi1 119.7(13)
C9 C14 Bi1 118.8(12)
C16 C15 C20 118.5(14)
C16 C15 Bi2 122.9(11)
C20 C15 Bi2 118.3(10)
C17 C16 C15 122.2(19)
C17 C16 H16A 118.9
C15 C16 H16A 118.9
C16 C17 C18 121(2)
C16 C17 H17A 119.7
C18 C17 H17A 119.7
C17 C18 C19 120.0(18)
C17 C18 H18A 120.0
C19 C18 H18A 120.0
C18 C19 C20 120.2(18)
C18 C19 H19A 119.9
C20 C19 H19A 119.9
C19 C20 C15 118.2(16)
C19 C20 C21 118.8(16)
C15 C20 C21 123.0(14)
C20 C21 S2 115.4(12)
C20 C21 H21A 108.4
S2 C21 H21A 108.4
C20 C21 H21B 108.4
S2 C21 H21B 108.4
H21A C21 H21B 107.5
C23 C22 S2 109.7(11)
C23 C22 H22A 109.7
S2 C22 H22A 109.7
C23 C22 H22B 109.7
S2 C22 H22B 109.7
H22A C22 H22B 108.2
C24 C23 C28 119.2(18)
C24 C23 C22 120.1(17)
C28 C23 C22 120.6(14)
C25 C24 C23 119(2)
C25 C24 H24A 120.3
C23 C24 H24A 120.3
C26 C25 C24 121.0(18)
C26 C25 H25A 119.5
C24 C25 H25A 119.5
C27 C26 C25 120(2)
C27 C26 H26A 120.2
C25 C26 H26A 120.2
C26 C27 C28 122.1(19)
C26 C27 H27A 119.0
C28 C27 H27A 119.0
C27 C28 C23 118.6(15)
C27 C28 Bi2 119.0(11)
C23 C28 Bi2 122.1(12)
C30 C29 C34 123.0(17)
C30 C29 Bi3 115.8(13)
C34 C29 Bi3 120.8(12)
C29 C30 C31 116(2)
C29 C30 H30A 121.8
C31 C30 H30A 121.8
C32 C31 C30 119(2)
C32 C31 H31A 120.6
C30 C31 H31A 120.6
C33 C32 C31 122(2)
C33 C32 H32A 119.0
C31 C32 H32A 119.0
C32 C33 C34 120(2)
C32 C33 H33A 120.2
C34 C33 H33A 120.2
C33 C34 C29 119.9(19)
C33 C34 C35 116.7(17)
C29 C34 C35 123.4(16)
C34 C35 S3 109.2(11)
C34 C35 H35A 109.8
S3 C35 H35A 109.8
C34 C35 H35B 109.8
S3 C35 H35B 109.8
H35A C35 H35B 108.3
C37 C36 S3 112.8(11)
C37 C36 H36A 109.0
S3 C36 H36A 109.0
C37 C36 H36B 109.0
S3 C36 H36B 109.0
H36A C36 H36B 107.8
C42 C37 C38 119.7(15)
C42 C37 C36 123.8(13)
C38 C37 C36 116.5(14)
C37 C38 C39 119.6(16)
C37 C38 H38A 120.2
C39 C38 H38A 120.2
C40 C39 C38 121.1(16)
C40 C39 H39A 119.4
C38 C39 H39A 119.4
C39 C40 C41 120.6(16)
C39 C40 H40A 119.7
C41 C40 H40A 119.7
C42 C41 C40 119.5(17)
C42 C41 H41A 120.3
C40 C41 H41A 120.3
C37 C42 C41 119.1(15)
C37 C42 Bi3 119.3(10)
C41 C42 Bi3 120.9(11)
C44 C43 C48 117.5(17)
C44 C43 Bi4 119.5(13)
C48 C43 Bi4 122.6(12)
C45 C44 C43 119(2)
C45 C44 H44A 120.3
C43 C44 H44A 120.3
C46 C45 C44 124(2)
C46 C45 H45A 118.1
C44 C45 H45A 118.1
C45 C46 C47 117(2)
C45 C46 H46A 121.4
C47 C46 H46A 121.4
C46 C47 C48 122(2)
C46 C47 H47A 119.2
C48 C47 H47A 119.2
C47 C48 C43 120.1(18)
C47 C48 C49 120.0(18)
C43 C48 C49 119.7(16)
C48 C49 S4 111.5(12)
C48 C49 H49A 109.3
S4 C49 H49A 109.3
C48 C49 H49B 109.3
S4 C49 H49B 109.3
H49A C49 H49B 108.0
C51 C50 S4 113.6(11)
C51 C50 H50A 108.9
S4 C50 H50A 108.9
C51 C50 H50B 108.9
S4 C50 H50B 108.9
H50A C50 H50B 107.7
C56 C51 C52 119.6(16)
C56 C51 C50 122.9(14)
C52 C51 C50 117.3(15)
C53 C52 C51 120.8(17)
C53 C52 H52A 119.6
C51 C52 H52A 119.6
C54 C53 C52 117.8(17)
C54 C53 H53A 121.1
C52 C53 H53A 121.1
C53 C54 C55 124.9(17)
C53 C54 H54A 117.5
C55 C54 H54A 117.5
C54 C55 C56 118.5(16)
C54 C55 H55A 120.8
C56 C55 H55A 120.8
C51 C56 C55 118.2(14)
C51 C56 Bi4 119.9(11)
C55 C56 Bi4 121.9(11)
C8 S1 C7 103.9(9)
C8 S1 Bi1 92.5(6)
C7 S1 Bi1 91.9(6)
C22 S2 C21 101.2(9)
C22 S2 Bi2 93.3(6)
C21 S2 Bi2 90.2(6)
C36 S3 C35 102.7(8)
C36 S3 Bi3 91.3(6)
C35 S3 Bi3 92.3(6)
C49 S4 C50 102.4(8)
C49 S4 Bi4 91.5(6)
C50 S4 Bi4 89.3(6)

loop_
_geom_bond_atom_site_label_1
_geom_bond_atom_site_label_2
_geom_bond_distance
Bi1 C1 2.242(15)
Bi1 C14 2.285(14)
Bi1 Cl1 2.632(4)
Bi1 S1 2.845(4)
Bi2 C15 2.256(14)
Bi2 C28 2.273(14)
Bi2 Cl2 2.638(4)
Bi2 S2 2.851(4)
Bi3 C42 2.275(15)
Bi3 C29 2.287(16)
Bi3 Cl3 2.657(4)
Bi3 S3 2.860(4)
Bi4 C43 2.229(17)
Bi4 C56 2.255(15)
Bi4 Cl4 2.651(4)
Bi4 S4 2.857(4)
C1 C2 1.41(3)
C1 C6 1.44(2)
C2 C3 1.39(3)
C2 H2 0.9300
C3 C4 1.40(3)
C3 H3 0.9300
C4 C5 1.40(3)
C4 H4 0.9300
C5 C6 1.37(3)
C5 H5 0.9300
C6 C7 1.44(3)
C7 S1 1.838(17)
C7 H7A 0.9700
C7 H7B 0.9700
C8 C9 1.54(3)
C8 S1 1.815(19)
C8 H8A 0.9700
C8 H8B 0.9700
C9 C14 1.38(2)
C9 C10 1.39(3)
C10 C11 1.40(4)
C10 H10 0.9300
C11 C12 1.41(4)
C11 H11 0.9300
C12 C13 1.39(3)
C12 H12 0.9300
C13 C14 1.34(2)
C13 H13 0.9300
C15 C16 1.39(2)
C15 C20 1.44(2)
C16 C17 1.35(2)
C16 H16A 0.9300
C17 C18 1.39(3)
C17 H17A 0.9300
C18 C19 1.40(3)
C18 H18A 0.9300
C19 C20 1.41(2)
C19 H19A 0.9300
C20 C21 1.44(2)
C21 S2 1.822(19)
C21 H21A 0.9700
C21 H21B 0.9700
C22 C23 1.52(3)
C22 S2 1.808(18)
C22 H22A 0.9700
C22 H22B 0.9700
C23 C24 1.40(3)
C23 C28 1.42(2)
C24 C25 1.38(3)
C24 H24A 0.9300
C25 C26 1.37(3)
C25 H25A 0.9300
C26 C27 1.36(3)
C26 H26A 0.9300
C27 C28 1.37(2)
C27 H27A 0.9300
C29 C30 1.35(2)
C29 C34 1.39(2)
C30 C31 1.45(3)
C30 H30A 0.9300
C31 C32 1.39(3)
C31 H31A 0.9300
C32 C33 1.35(3)
C32 H32A 0.9300
C33 C34 1.37(3)
C33 H33A 0.9300
C34 C35 1.51(3)
C35 S3 1.859(19)
C35 H35A 0.9700
C35 H35B 0.9700
C36 C37 1.52(2)
C36 S3 1.813(17)
C36 H36A 0.9700
C36 H36B 0.9700
C37 C42 1.39(2)
C37 C38 1.39(2)
C38 C39 1.40(3)
C38 H38A 0.9300
C39 C40 1.30(3)
C39 H39A 0.9300
C40 C41 1.42(2)
C40 H40A 0.9300
C41 C42 1.39(2)
C41 H41A 0.9300
C43 C44 1.42(2)
C43 C48 1.42(2)
C44 C45 1.41(3)
C44 H44A 0.9300
C45 C46 1.35(4)
C45 H45A 0.9300
C46 C47 1.40(3)
C46 H46A 0.9300
C47 C48 1.41(3)
C47 H47A 0.9300
C48 C49 1.49(3)
C49 S4 1.807(19)
C49 H49A 0.9700
C49 H49B 0.9700
C50 C51 1.48(2)
C50 S4 1.829(19)
C50 H50A 0.9700
C50 H50B 0.9700
C51 C56 1.37(2)
C51 C52 1.45(2)
C52 C53 1.37(3)
C52 H52A 0.9300
C53 C54 1.31(3)
C53 H53A 0.9300
C54 C55 1.40(2)
C54 H54A 0.9300
C55 C56 1.41(2)
C55 H55A 0.9300

loop_
_geom_hbond_atom_site_label_D
_geom_hbond_atom_site_label_H
_geom_hbond_atom_site_label_A
_geom_hbond_distance_DH
_geom_hbond_distance_HA
_geom_hbond_distance_DA
_geom_hbond_angle_DHA
_geom_hbond_site_symmetry_A
C13 H13 Cl1 0.93 2.65 3.37(2) 134.6 .
C8 H8B Cl1 0.97 2.64 3.606(17) 171.7 1_455
C16 H16A Cl2 0.93 2.71 3.401(19) 131.6 .
C21 H21B Cl2 0.97 2.70 3.666(17) 174.0 1_565
C36 H36A Cl3 0.97 2.70 3.666(17) 172.2 1_545
C41 H41A Cl3 0.93 2.71 3.409(19) 132.2 .
C50 H50A Cl4 0.97 2.72 3.674(17) 169.2 1_655
C55 H55A Cl4 0.93 2.72 3.401(16) 130.7 .
